data_7060226
loop_
_publ_author_name
'Zhang, Chunyang'
'Liu, Mengyao'
'Cai, Xingwei'
'Chen, Lei'
'Liu, Yuan-Zhong'
'Cui, Huihui'
'Zhang, Shao-Liang'
'Yuan, Aihua'

_publ_section_title
;
 Observation of field-induced single-ion magnet behavior in an octahedral
 dysprosium complex with a strong ligand field
;
_journal_issue 5
_journal_name_full 'New Journal of Chemistry'
_journal_page_first 2404
_journal_page_last 2409
_journal_paper_doi 10.1039/D0NJ05398H
_journal_volume 45
_journal_year 2021
_chemical_formula_sum 'C72 H51 Cl6 Dy N3 O12 P3'
_chemical_formula_weight 1618.27
_space_group_crystal_system triclinic
_space_group_IT_number 2
_space_group_name_Hall '-P 1'
_space_group_name_H-M_alt 'P -1'
_atom_sites_solution_hydrogens geom
_audit_creation_method SHELXL-2016/6
_audit_update_record
;
2020-12-18 deposited with the CCDC.	2020-12-30 downloaded from the CCDC.
;
_cell_angle_alpha 88.5600(10)
_cell_angle_beta 74.8800(10)
_cell_angle_gamma 76.9170(10)
_cell_formula_units_Z 2
_cell_length_a 12.3202(2)
_cell_length_b 15.2533(3)
_cell_length_c 20.1701(4)
_cell_measurement_reflns_used 5465
_cell_measurement_temperature 293(2)
_cell_measurement_theta_max 18.91
_cell_measurement_theta_min 2.27
_cell_volume 3561.92(12)
_computing_cell_refinement 'Bruker SMART'
_computing_data_collection 'Bruker SMART'
_computing_data_reduction 'Bruker SAINT'
_computing_molecular_graphics 'Bruker SHELXTL'
_computing_publication_material 'Bruker SHELXTL'
_computing_structure_refinement 'SHELXL-2016/6 (Sheldrick, 2016)'
_computing_structure_solution 'Bruker SHELXTL'
_diffrn_ambient_temperature 293(2)
_diffrn_measured_fraction_theta_full 0.993
_diffrn_measured_fraction_theta_max 0.992
_diffrn_measurement_device_type 'CCD area detector'
_diffrn_measurement_method 'phi and omega scans'
_diffrn_radiation_type MoK\a
_diffrn_radiation_wavelength 0.71073
_diffrn_reflns_av_R_equivalents 0.0869
_diffrn_reflns_av_unetI/netI 0.0924
_diffrn_reflns_Laue_measured_fraction_full 0.993
_diffrn_reflns_Laue_measured_fraction_max 0.992
_diffrn_reflns_limit_h_max 15
_diffrn_reflns_limit_h_min -15
_diffrn_reflns_limit_k_max 18
_diffrn_reflns_limit_k_min -18
_diffrn_reflns_limit_l_max 22
_diffrn_reflns_limit_l_min -24
_diffrn_reflns_number 55664
_diffrn_reflns_point_group_measured_fraction_full 0.993
_diffrn_reflns_point_group_measured_fraction_max 0.992
_diffrn_reflns_theta_full 25.242
_diffrn_reflns_theta_max 25.998
_diffrn_reflns_theta_min 1.046
_exptl_absorpt_coefficient_mu 1.404
_exptl_absorpt_correction_T_max 0.6391
_exptl_absorpt_correction_T_min 0.5968
_exptl_absorpt_correction_type multi-scan
_exptl_absorpt_process_details sadabs
_exptl_crystal_density_diffrn 1.509
_exptl_crystal_description block
_exptl_crystal_F_000 1626
_exptl_crystal_size_max 0.410
_exptl_crystal_size_mid 0.400
_exptl_crystal_size_min 0.350
_refine_diff_density_max 0.526
_refine_diff_density_min -0.767
_refine_diff_density_rms 0.091
_refine_ls_extinction_coef 0.00146(18)
_refine_ls_extinction_expression Fc^*^=kFc[1+0.001xFc^2^\l^3^/sin(2\q)]^-1/4^
_refine_ls_extinction_method 'SHELXL-2016/6 (Sheldrick 2016)'
_refine_ls_goodness_of_fit_ref 0.911
_refine_ls_hydrogen_treatment constr
_refine_ls_matrix_type full
_refine_ls_number_parameters 875
_refine_ls_number_reflns 13901
_refine_ls_number_restraints 0
_refine_ls_restrained_S_all 0.911
_refine_ls_R_factor_all 0.0906
_refine_ls_R_factor_gt 0.0462
_refine_ls_shift/su_max 0.001
_refine_ls_shift/su_mean 0.000
_refine_ls_structure_factor_coef Fsqd
_refine_ls_weighting_details 'w=1/[\s^2^(Fo^2^)+(0.0492P)^2^] where P=(Fo^2^+2Fc^2^)/3'
_refine_ls_weighting_scheme calc
_refine_ls_wR_factor_gt 0.0864
_refine_ls_wR_factor_ref 0.1018
_reflns_Friedel_coverage 0.000
_reflns_number_gt 9467
_reflns_number_total 13901
_reflns_threshold_expression 'I > 2\s(I)'
_cod_data_source_file d0nj05398h2.cif
_cod_data_source_block '[Dy(Ph3PO)3(OPhCl2NO2)3]'
_cod_depositor_comments 'Adding full bibliography for 7060226.cif.'
_cod_database_code 7060226
_shelx_shelxl_version_number 2016/6
_shelx_space_group_comment
;
The symmetry employed for this shelxl refinement is uniquely defined
by the following loop, which should always be used as a source of
symmetry information in preference to the above space-group names.
They are only intended as comments.
;
_shelx_estimated_absorpt_t_min 0.597
_shelx_estimated_absorpt_t_max 0.639

loop_
_space_group_symop_operation_xyz
'x, y, z'
'-x, -y, -z'

loop_
_atom_site_label
_atom_site_type_symbol
_atom_site_fract_x
_atom_site_fract_y
_atom_site_fract_z
_atom_site_U_iso_or_equiv
_atom_site_adp_type
_atom_site_occupancy
_atom_site_site_symmetry_order
_atom_site_calc_flag
_atom_site_refinement_flags_posn
_atom_site_refinement_flags_adp
_atom_site_refinement_flags_occupancy
_atom_site_disorder_assembly
_atom_site_disorder_group
Dy1 Dy 0.16736(2) 0.74849(2) 0.24752(2) 0.03308(9) Uani 1 1 d . . . . .
Cl1 Cl -0.00439(14) 0.61505(12) 0.13967(9) 0.0861(5) Uani 1 1 d . . . . .
Cl2 Cl 0.36685(12) 0.75390(12) 0.03157(9) 0.0798(5) Uani 1 1 d . . . . .
Cl3 Cl 0.46125(11) 0.71810(10) 0.29405(7) 0.0623(4) Uani 1 1 d . . . . .
Cl4 Cl 0.05625(11) 0.85634(12) 0.47844(8) 0.0792(5) Uani 1 1 d . . . . .
Cl5 Cl -0.03902(14) 1.00628(13) 0.34782(9) 0.0948(6) Uani 1 1 d . . . . .
Cl6 Cl -0.05908(15) 0.84561(12) 0.11859(11) 0.0995(6) Uani 1 1 d . . . . .
N1 N 0.1313(5) 0.6595(4) -0.1172(3) 0.0723(15) Uani 1 1 d . . . . .
N2 N 0.4465(4) 0.8230(3) 0.5336(2) 0.0509(11) Uani 1 1 d . . . . .
N3 N -0.3232(4) 1.1486(4) 0.2086(3) 0.0718(15) Uani 1 1 d . . . . .
O1 O 0.2902(3) 0.6086(2) 0.24059(17) 0.0493(9) Uani 1 1 d . . . . .
O2 O 0.2801(3) 0.8495(2) 0.21260(17) 0.0480(8) Uani 1 1 d . . . . .
O3 O 0.0312(2) 0.6781(2) 0.31040(17) 0.0532(9) Uani 1 1 d . . . . .
O4 O 0.1876(3) 0.7008(2) 0.14227(19) 0.0649(10) Uani 1 1 d . . . . .
O5 O 0.1966(5) 0.6856(4) -0.1657(3) 0.1080(18) Uani 1 1 d . . . . .
O6 O 0.0512(5) 0.6296(3) -0.1221(3) 0.1028(17) Uani 1 1 d . . . . .
O7 O 0.2056(3) 0.7689(2) 0.34741(16) 0.0489(8) Uani 1 1 d . . . . .
O8 O 0.5510(3) 0.7980(3) 0.5171(2) 0.0737(12) Uani 1 1 d . . . . .
O9 O 0.3918(3) 0.8574(3) 0.5907(2) 0.0749(12) Uani 1 1 d . . . . .
O10 O 0.0243(3) 0.8619(2) 0.24180(19) 0.0615(10) Uani 1 1 d . . . . .
O11 O -0.3590(4) 1.2092(3) 0.2531(3) 0.1066(17) Uani 1 1 d . . . . .
O12 O -0.3613(4) 1.1484(3) 0.1589(3) 0.0979(16) Uani 1 1 d . . . . .
P1 P 0.38281(10) 0.52363(8) 0.22731(7) 0.0440(3) Uani 1 1 d . . . . .
P2 P 0.31357(10) 0.93718(9) 0.19427(7) 0.0453(3) Uani 1 1 d . . . . .
P3 P -0.08426(10) 0.67806(9) 0.35891(7) 0.0463(3) Uani 1 1 d . . . . .
C1 C 0.3427(4) 0.4381(3) 0.1855(3) 0.0506(13) Uani 1 1 d . . . . .
C2 C 0.2361(5) 0.4575(4) 0.1717(3) 0.079(2) Uani 1 1 d . . . . .
H2 H 0.185972 0.513306 0.185038 0.095 Uiso 1 1 calc R U . . .
C3 C 0.2045(5) 0.3949(5) 0.1385(4) 0.097(2) Uani 1 1 d . . . . .
H3 H 0.132400 0.408370 0.129473 0.116 Uiso 1 1 calc R U . . .
C4 C 0.2767(7) 0.3127(5) 0.1181(4) 0.095(2) Uani 1 1 d . . . . .
H4 H 0.253150 0.270210 0.096246 0.114 Uiso 1 1 calc R U . . .
C5 C 0.3823(7) 0.2934(4) 0.1298(4) 0.090(2) Uani 1 1 d . . . . .
H5 H 0.431815 0.237627 0.115495 0.108 Uiso 1 1 calc R U . . .
C6 C 0.4173(5) 0.3558(4) 0.1627(4) 0.084(2) Uani 1 1 d . . . . .
H6 H 0.490945 0.342706 0.169592 0.101 Uiso 1 1 calc R U . . .
C7 C 0.5154(4) 0.5379(3) 0.1705(3) 0.0489(13) Uani 1 1 d . . . . .
C8 C 0.6139(4) 0.5366(4) 0.1902(3) 0.0609(15) Uani 1 1 d . . . . .
H8 H 0.614407 0.526413 0.235823 0.073 Uiso 1 1 calc R U . . .
C9 C 0.7113(5) 0.5501(4) 0.1443(4) 0.085(2) Uani 1 1 d . . . . .
H9 H 0.777121 0.549499 0.158924 0.102 Uiso 1 1 calc R U . . .
C10 C 0.7126(6) 0.5642(4) 0.0775(5) 0.094(3) Uani 1 1 d . . . . .
H10 H 0.779415 0.572930 0.046364 0.113 Uiso 1 1 calc R U . . .
C11 C 0.6171(7) 0.5657(5) 0.0559(4) 0.103(3) Uani 1 1 d . . . . .
H11 H 0.617840 0.575346 0.010047 0.123 Uiso 1 1 calc R U . . .
C12 C 0.5192(5) 0.5530(4) 0.1024(4) 0.085(2) Uani 1 1 d . . . . .
H12 H 0.453479 0.554484 0.087499 0.102 Uiso 1 1 calc R U . . .
C13 C 0.4091(4) 0.4822(3) 0.3073(3) 0.0471(13) Uani 1 1 d . . . . .
C14 C 0.4831(5) 0.4000(4) 0.3114(3) 0.0667(16) Uani 1 1 d . . . . .
H14 H 0.522226 0.364867 0.271668 0.080 Uiso 1 1 calc R U . . .
C15 C 0.4986(5) 0.3706(4) 0.3736(4) 0.0742(18) Uani 1 1 d . . . . .
H15 H 0.547777 0.315134 0.375849 0.089 Uiso 1 1 calc R U . . .
C16 C 0.4431(6) 0.4215(4) 0.4324(3) 0.0752(18) Uani 1 1 d . . . . .
H16 H 0.454467 0.400727 0.474369 0.090 Uiso 1 1 calc R U . . .
C17 C 0.3700(5) 0.5038(4) 0.4294(3) 0.0711(17) Uani 1 1 d . . . . .
H17 H 0.332253 0.538998 0.469298 0.085 Uiso 1 1 calc R U . . .
C18 C 0.3535(4) 0.5336(4) 0.3670(3) 0.0601(15) Uani 1 1 d . . . . .
H18 H 0.304093 0.589009 0.365043 0.072 Uiso 1 1 calc R U . . .
C19 C 0.2108(4) 1.0097(3) 0.1577(3) 0.0474(13) Uani 1 1 d . . . . .
C20 C 0.1785(5) 0.9751(4) 0.1050(3) 0.0676(16) Uani 1 1 d . . . . .
H20 H 0.212018 0.915908 0.089072 0.081 Uiso 1 1 calc R U . . .
C21 C 0.0971(5) 1.0269(5) 0.0758(4) 0.0791(19) Uani 1 1 d . . . . .
H21 H 0.076895 1.002913 0.040036 0.095 Uiso 1 1 calc R U . . .
C22 C 0.0465(5) 1.1130(5) 0.0993(4) 0.082(2) Uani 1 1 d . . . . .
H22 H -0.008082 1.147905 0.079408 0.098 Uiso 1 1 calc R U . . .
C23 C 0.0758(6) 1.1487(4) 0.1525(4) 0.093(2) Uani 1 1 d . . . . .
H23 H 0.039834 1.207215 0.169206 0.112 Uiso 1 1 calc R U . . .
C24 C 0.1582(5) 1.0976(4) 0.1806(4) 0.0770(19) Uani 1 1 d . . . . .
H24 H 0.179072 1.122557 0.215681 0.092 Uiso 1 1 calc R U . . .
C25 C 0.3226(4) 0.9964(3) 0.2674(3) 0.0496(13) Uani 1 1 d . . . . .
C26 C 0.3936(5) 1.0575(4) 0.2634(3) 0.0715(17) Uani 1 1 d . . . . .
H26 H 0.442355 1.065567 0.221084 0.086 Uiso 1 1 calc R U . . .
C27 C 0.3934(5) 1.1055(4) 0.3195(4) 0.0785(19) Uani 1 1 d . . . . .
H27 H 0.440321 1.146283 0.315533 0.094 Uiso 1 1 calc R U . . .
C28 C 0.3227(6) 1.0924(4) 0.3818(4) 0.0748(18) Uani 1 1 d . . . . .
H28 H 0.322674 1.124347 0.420501 0.090 Uiso 1 1 calc R U . . .
C29 C 0.2525(5) 1.0338(4) 0.3886(3) 0.0743(18) Uani 1 1 d . . . . .
H29 H 0.205046 1.026024 0.431413 0.089 Uiso 1 1 calc R U . . .
C30 C 0.2519(5) 0.9858(4) 0.3316(3) 0.0597(15) Uani 1 1 d . . . . .
H30 H 0.203673 0.945849 0.336325 0.072 Uiso 1 1 calc R U . . .
C31 C 0.4525(4) 0.9189(3) 0.1335(3) 0.0493(13) Uani 1 1 d . . . . .
C32 C 0.4910(5) 0.9874(4) 0.0946(3) 0.0631(15) Uani 1 1 d . . . . .
H32 H 0.441754 1.043963 0.097062 0.076 Uiso 1 1 calc R U . . .
C33 C 0.6018(5) 0.9724(5) 0.0523(3) 0.0778(19) Uani 1 1 d . . . . .
H33 H 0.627719 1.019417 0.027820 0.093 Uiso 1 1 calc R U . . .
C34 C 0.6730(6) 0.8893(6) 0.0464(4) 0.085(2) Uani 1 1 d . . . . .
H34 H 0.746719 0.878965 0.016704 0.102 Uiso 1 1 calc R U . . .
C35 C 0.6363(5) 0.8208(5) 0.0840(4) 0.092(2) Uani 1 1 d . . . . .
H35 H 0.686103 0.764330 0.080838 0.111 Uiso 1 1 calc R U . . .
C36 C 0.5251(4) 0.8347(4) 0.1270(3) 0.0667(16) Uani 1 1 d . . . . .
H36 H 0.499778 0.787337 0.151333 0.080 Uiso 1 1 calc R U . . .
C37 C -0.1383(4) 0.5854(3) 0.3384(3) 0.0474(13) Uani 1 1 d . . . . .
C38 C -0.0641(5) 0.5158(4) 0.2960(3) 0.0625(15) Uani 1 1 d . . . . .
H38 H 0.011983 0.518918 0.276134 0.075 Uiso 1 1 calc R U . . .
C39 C -0.1024(7) 0.4411(5) 0.2830(3) 0.087(2) Uani 1 1 d . . . . .
H39 H -0.052224 0.394376 0.254018 0.105 Uiso 1 1 calc R U . . .
C40 C -0.2135(7) 0.4359(5) 0.3125(4) 0.085(2) Uani 1 1 d . . . . .
H40 H -0.239356 0.385781 0.303559 0.102 Uiso 1 1 calc R U . . .
C41 C -0.2862(6) 0.5038(5) 0.3551(4) 0.086(2) Uani 1 1 d . . . . .
H41 H -0.361987 0.500134 0.375297 0.103 Uiso 1 1 calc R U . . .
C42 C -0.2490(5) 0.5776(4) 0.3684(3) 0.0689(17) Uani 1 1 d . . . . .
H42 H -0.299517 0.623340 0.398238 0.083 Uiso 1 1 calc R U . . .
C43 C -0.1930(4) 0.7772(4) 0.3564(3) 0.0544(14) Uani 1 1 d . . . . .
C44 C -0.2489(5) 0.7859(4) 0.3048(3) 0.0731(18) Uani 1 1 d . . . . .
H44 H -0.231264 0.740088 0.271504 0.088 Uiso 1 1 calc R U . . .
C45 C -0.3322(5) 0.8643(6) 0.3032(4) 0.093(3) Uani 1 1 d . . . . .
H45 H -0.370175 0.871058 0.268523 0.112 Uiso 1 1 calc R U . . .
C46 C -0.3584(6) 0.9314(5) 0.3526(5) 0.096(3) Uani 1 1 d . . . . .
H46 H -0.415267 0.982936 0.351817 0.115 Uiso 1 1 calc R U . . .
C47 C -0.3019(6) 0.9232(5) 0.4027(4) 0.094(2) Uani 1 1 d . . . . .
H47 H -0.319275 0.969499 0.435562 0.113 Uiso 1 1 calc R U . . .
C48 C -0.2192(5) 0.8468(4) 0.4050(3) 0.0716(17) Uani 1 1 d . . . . .
H48 H -0.180640 0.841584 0.439384 0.086 Uiso 1 1 calc R U . . .
C49 C -0.0753(4) 0.6619(3) 0.4452(3) 0.0510(13) Uani 1 1 d . . . . .
C50 C -0.1723(5) 0.6732(4) 0.5007(3) 0.0673(16) Uani 1 1 d . . . . .
H50 H -0.245187 0.694015 0.493459 0.081 Uiso 1 1 calc R U . . .
C51 C -0.1622(6) 0.6543(5) 0.5655(4) 0.093(2) Uani 1 1 d . . . . .
H51 H -0.228258 0.661433 0.601902 0.111 Uiso 1 1 calc R U . . .
C52 C -0.0564(8) 0.6251(6) 0.5774(4) 0.121(3) Uani 1 1 d . . . . .
H52 H -0.049983 0.614030 0.621937 0.146 Uiso 1 1 calc R U . . .
C53 C 0.0406(7) 0.6121(6) 0.5234(5) 0.128(3) Uani 1 1 d . . . . .
H53 H 0.112835 0.590891 0.531429 0.154 Uiso 1 1 calc R U . . .
C54 C 0.0324(5) 0.6300(5) 0.4576(4) 0.088(2) Uani 1 1 d . . . . .
H54 H 0.098822 0.620785 0.421370 0.105 Uiso 1 1 calc R U . . .
C55 C 0.1782(4) 0.6870(3) 0.0817(3) 0.0466(13) Uani 1 1 d . . . . .
C56 C 0.0894(4) 0.6488(3) 0.0694(3) 0.0523(13) Uani 1 1 d . . . . .
C57 C 0.0762(5) 0.6394(3) 0.0056(3) 0.0562(14) Uani 1 1 d . . . . .
H57 H 0.017271 0.614160 -0.000320 0.067 Uiso 1 1 calc R U . . .
C58 C 0.1498(5) 0.6672(4) -0.0506(3) 0.0534(14) Uani 1 1 d . . . . .
C59 C 0.2403(4) 0.7018(3) -0.0428(3) 0.0527(14) Uani 1 1 d . . . . .
H59 H 0.291546 0.718870 -0.080780 0.063 Uiso 1 1 calc R U . . .
C60 C 0.2530(4) 0.7106(3) 0.0216(3) 0.0502(13) Uani 1 1 d . . . . .
C61 C 0.2611(4) 0.7823(3) 0.3902(2) 0.0412(11) Uani 1 1 d . . . . .
C62 C 0.3838(4) 0.7610(3) 0.3748(2) 0.0423(12) Uani 1 1 d . . . . .
C63 C 0.4430(4) 0.7745(3) 0.4204(2) 0.0431(12) Uani 1 1 d . . . . .
H63 H 0.523261 0.759680 0.408112 0.052 Uiso 1 1 calc R U . . .
C64 C 0.3828(4) 0.8104(3) 0.4848(3) 0.0437(12) Uani 1 1 d . . . . .
C65 C 0.2626(4) 0.8346(3) 0.5036(3) 0.0470(13) Uani 1 1 d . . . . .
H65 H 0.222365 0.860004 0.546910 0.056 Uiso 1 1 calc R U . . .
C66 C 0.2055(4) 0.8202(3) 0.4571(3) 0.0455(12) Uani 1 1 d . . . . .
C67 C -0.0550(4) 0.9296(3) 0.2341(3) 0.0490(13) Uani 1 1 d . . . . .
C68 C -0.0980(4) 1.0055(4) 0.2788(3) 0.0545(14) Uani 1 1 d . . . . .
C69 C -0.1836(4) 1.0768(4) 0.2705(3) 0.0623(16) Uani 1 1 d . . . . .
H69 H -0.209483 1.125956 0.301492 0.075 Uiso 1 1 calc R U . . .
C70 C -0.2301(4) 1.0747(4) 0.2166(3) 0.0555(15) Uani 1 1 d . . . . .
C71 C -0.1923(4) 1.0039(4) 0.1699(3) 0.0607(15) Uani 1 1 d . . . . .
H71 H -0.224375 1.003633 0.132981 0.073 Uiso 1 1 calc R U . . .
C72 C -0.1066(4) 0.9333(3) 0.1783(3) 0.0566(15) Uani 1 1 d . . . . .

loop_
_atom_site_aniso_label
_atom_site_aniso_U_11
_atom_site_aniso_U_22
_atom_site_aniso_U_33
_atom_site_aniso_U_23
_atom_site_aniso_U_13
_atom_site_aniso_U_12
Dy1 0.02546(11) 0.03982(13) 0.03368(14) -0.00009(9) -0.00833(8) -0.00602(8)
Cl1 0.0797(10) 0.0968(12) 0.0757(12) 0.0196(10) -0.0045(9) -0.0280(9)
Cl2 0.0593(8) 0.0995(12) 0.0866(12) -0.0137(10) -0.0239(8) -0.0225(8)
Cl3 0.0498(7) 0.0910(10) 0.0428(8) -0.0163(7) -0.0032(6) -0.0178(7)
Cl4 0.0406(7) 0.1206(13) 0.0667(10) -0.0249(9) -0.0124(7) 0.0025(8)
Cl5 0.0775(11) 0.1260(15) 0.0755(12) -0.0009(11) -0.0309(9) 0.0007(10)
Cl6 0.0888(12) 0.0792(11) 0.1282(17) -0.0314(11) -0.0534(11) 0.0183(9)
N1 0.093(4) 0.066(3) 0.065(4) -0.006(3) -0.039(3) -0.012(3)
N2 0.059(3) 0.053(3) 0.046(3) 0.004(2) -0.025(2) -0.012(2)
N3 0.050(3) 0.065(3) 0.082(4) 0.022(3) -0.004(3) 0.006(3)
O1 0.0439(18) 0.0466(19) 0.054(2) -0.0073(17) -0.0184(16) 0.0044(15)
O2 0.0432(17) 0.0446(19) 0.061(2) 0.0101(17) -0.0178(16) -0.0168(15)
O3 0.0371(17) 0.064(2) 0.057(2) 0.0139(18) -0.0089(16) -0.0133(16)
O4 0.074(2) 0.077(3) 0.041(2) -0.0086(19) -0.0220(19) -0.004(2)
O5 0.169(5) 0.117(4) 0.053(3) 0.003(3) -0.041(3) -0.049(4)
O6 0.112(4) 0.121(4) 0.096(4) -0.023(3) -0.062(3) -0.024(3)
O7 0.0468(19) 0.066(2) 0.038(2) -0.0029(17) -0.0138(16) -0.0173(17)
O8 0.052(2) 0.114(3) 0.065(3) 0.004(2) -0.026(2) -0.029(2)
O9 0.081(3) 0.091(3) 0.053(3) -0.019(2) -0.033(2) -0.001(2)
O10 0.0378(18) 0.061(2) 0.078(3) 0.018(2) -0.0133(18) -0.0001(17)
O11 0.098(3) 0.077(3) 0.102(4) 0.010(3) -0.004(3) 0.039(3)
O12 0.074(3) 0.085(3) 0.132(5) 0.029(3) -0.048(3) 0.009(2)
P1 0.0345(6) 0.0419(7) 0.0519(9) -0.0042(6) -0.0114(6) -0.0006(5)
P2 0.0394(7) 0.0473(8) 0.0533(9) 0.0088(7) -0.0149(6) -0.0157(6)
P3 0.0298(6) 0.0581(8) 0.0491(9) 0.0115(7) -0.0065(6) -0.0116(6)
C1 0.038(3) 0.056(3) 0.055(4) -0.008(3) -0.007(2) -0.010(2)
C2 0.049(3) 0.088(5) 0.098(5) -0.027(4) -0.014(3) -0.016(3)
C3 0.055(4) 0.124(6) 0.120(7) -0.031(5) -0.026(4) -0.031(4)
C4 0.100(6) 0.100(6) 0.093(6) -0.032(5) -0.013(5) -0.049(5)
C5 0.106(6) 0.059(4) 0.100(6) -0.029(4) -0.022(5) -0.014(4)
C6 0.069(4) 0.066(4) 0.112(6) -0.035(4) -0.025(4) 0.003(3)
C7 0.041(3) 0.041(3) 0.060(4) 0.004(3) -0.010(3) -0.004(2)
C8 0.042(3) 0.069(4) 0.070(4) 0.004(3) -0.015(3) -0.007(3)
C9 0.046(3) 0.089(5) 0.113(7) 0.000(5) -0.007(4) -0.016(3)
C10 0.057(4) 0.079(5) 0.117(7) 0.009(5) 0.027(4) -0.017(4)
C11 0.088(5) 0.131(7) 0.081(6) 0.025(5) 0.002(4) -0.040(5)
C12 0.066(4) 0.104(5) 0.086(6) 0.022(4) -0.019(4) -0.027(4)
C13 0.041(3) 0.039(3) 0.058(4) 0.005(3) -0.012(2) -0.006(2)
C14 0.077(4) 0.049(3) 0.067(4) 0.004(3) -0.020(3) 0.001(3)
C15 0.079(4) 0.057(4) 0.081(5) 0.018(4) -0.024(4) -0.001(3)
C16 0.089(5) 0.082(5) 0.062(5) 0.030(4) -0.026(4) -0.030(4)
C17 0.078(4) 0.085(5) 0.048(4) 0.005(3) -0.010(3) -0.019(4)
C18 0.052(3) 0.060(3) 0.063(4) 0.000(3) -0.011(3) -0.005(3)
C19 0.045(3) 0.051(3) 0.055(4) 0.017(3) -0.020(3) -0.021(2)
C20 0.063(4) 0.071(4) 0.078(5) 0.017(3) -0.030(3) -0.020(3)
C21 0.064(4) 0.100(5) 0.088(5) 0.021(4) -0.039(4) -0.027(4)
C22 0.060(4) 0.088(5) 0.100(6) 0.044(4) -0.031(4) -0.013(4)
C23 0.090(5) 0.063(4) 0.132(7) 0.013(4) -0.055(5) -0.001(4)
C24 0.078(4) 0.052(4) 0.114(6) 0.010(4) -0.054(4) -0.008(3)
C25 0.044(3) 0.044(3) 0.063(4) -0.001(3) -0.016(3) -0.011(2)
C26 0.063(4) 0.082(4) 0.074(5) -0.003(4) -0.010(3) -0.034(3)
C27 0.069(4) 0.080(4) 0.099(6) -0.015(4) -0.025(4) -0.035(4)
C28 0.079(4) 0.076(4) 0.073(5) -0.021(4) -0.029(4) -0.012(4)
C29 0.081(4) 0.075(4) 0.059(4) -0.009(3) -0.006(3) -0.015(4)
C30 0.069(4) 0.058(3) 0.053(4) 0.002(3) -0.009(3) -0.023(3)
C31 0.047(3) 0.056(3) 0.052(3) 0.011(3) -0.019(2) -0.020(3)
C32 0.057(3) 0.074(4) 0.065(4) 0.016(3) -0.019(3) -0.027(3)
C33 0.069(4) 0.112(6) 0.059(4) 0.023(4) -0.004(3) -0.049(4)
C34 0.059(4) 0.121(6) 0.073(5) -0.001(5) -0.006(3) -0.030(4)
C35 0.059(4) 0.089(5) 0.108(6) -0.006(5) 0.002(4) -0.002(4)
C36 0.053(3) 0.065(4) 0.079(5) 0.007(3) -0.009(3) -0.017(3)
C37 0.039(3) 0.057(3) 0.049(3) 0.013(3) -0.014(2) -0.014(2)
C38 0.061(3) 0.079(4) 0.048(4) 0.007(3) -0.013(3) -0.019(3)
C39 0.106(6) 0.100(5) 0.063(5) -0.014(4) -0.028(4) -0.028(5)
C40 0.103(6) 0.096(5) 0.082(5) 0.000(4) -0.046(5) -0.049(5)
C41 0.077(4) 0.112(6) 0.089(5) 0.005(5) -0.030(4) -0.055(4)
C42 0.048(3) 0.084(4) 0.076(5) -0.002(4) -0.012(3) -0.022(3)
C43 0.036(3) 0.063(4) 0.062(4) 0.016(3) -0.006(3) -0.015(3)
C44 0.056(3) 0.079(4) 0.087(5) 0.024(4) -0.029(3) -0.013(3)
C45 0.060(4) 0.117(6) 0.125(7) 0.075(6) -0.052(4) -0.043(4)
C46 0.058(4) 0.076(5) 0.139(8) 0.036(5) -0.011(5) -0.006(4)
C47 0.090(5) 0.073(5) 0.099(6) 0.009(4) -0.009(5) 0.006(4)
C48 0.069(4) 0.059(4) 0.081(5) 0.018(4) -0.016(3) -0.007(3)
C49 0.039(3) 0.054(3) 0.059(4) 0.018(3) -0.014(3) -0.010(2)
C50 0.058(3) 0.093(5) 0.050(4) 0.020(3) -0.015(3) -0.016(3)
C51 0.091(5) 0.127(6) 0.055(5) 0.025(4) -0.010(4) -0.030(5)
C52 0.129(7) 0.175(9) 0.076(6) 0.052(6) -0.051(6) -0.044(7)
C53 0.090(6) 0.196(10) 0.112(8) 0.053(7) -0.061(6) -0.022(6)
C54 0.059(4) 0.131(6) 0.073(5) 0.028(4) -0.027(3) -0.013(4)
C55 0.055(3) 0.048(3) 0.030(3) 0.000(2) -0.014(2) 0.006(2)
C56 0.053(3) 0.052(3) 0.049(4) 0.003(3) -0.010(3) -0.011(3)
C57 0.063(3) 0.052(3) 0.061(4) -0.004(3) -0.029(3) -0.014(3)
C58 0.061(3) 0.057(3) 0.044(4) -0.012(3) -0.025(3) -0.004(3)
C59 0.062(3) 0.051(3) 0.035(3) 0.000(3) -0.008(3) 0.000(3)
C60 0.049(3) 0.050(3) 0.048(4) -0.009(3) -0.016(3) 0.000(2)
C61 0.044(3) 0.044(3) 0.036(3) 0.002(2) -0.014(2) -0.008(2)
C62 0.039(2) 0.056(3) 0.032(3) -0.002(2) -0.009(2) -0.011(2)
C63 0.038(2) 0.052(3) 0.040(3) 0.000(2) -0.012(2) -0.010(2)
C64 0.044(3) 0.050(3) 0.043(3) 0.003(2) -0.019(2) -0.015(2)
C65 0.052(3) 0.051(3) 0.034(3) -0.004(2) -0.010(2) -0.006(2)
C66 0.040(3) 0.058(3) 0.040(3) -0.007(2) -0.015(2) -0.008(2)
C67 0.031(2) 0.049(3) 0.062(4) 0.016(3) -0.010(2) -0.003(2)
C68 0.038(3) 0.065(4) 0.056(4) 0.011(3) -0.009(3) -0.009(3)
C69 0.049(3) 0.052(3) 0.071(4) -0.001(3) 0.000(3) 0.001(3)
C70 0.037(3) 0.052(3) 0.070(4) 0.017(3) -0.010(3) -0.001(2)
C71 0.045(3) 0.059(3) 0.074(4) 0.007(3) -0.019(3) 0.000(3)
C72 0.042(3) 0.048(3) 0.074(4) 0.004(3) -0.013(3) -0.002(2)

loop_
_atom_type_symbol
_atom_type_description
_atom_type_scat_dispersion_real
_atom_type_scat_dispersion_imag
_atom_type_scat_source
C C 0.0033 0.0016 'International Tables Vol C Tables 4.2.6.8 and 6.1.1.4'
H H 0.0000 0.0000 'International Tables Vol C Tables 4.2.6.8 and 6.1.1.4'
N N 0.0061 0.0033 'International Tables Vol C Tables 4.2.6.8 and 6.1.1.4'
O O 0.0106 0.0060 'International Tables Vol C Tables 4.2.6.8 and 6.1.1.4'
P P 0.1023 0.0942 'International Tables Vol C Tables 4.2.6.8 and 6.1.1.4'
Cl Cl 0.1484 0.1585 'International Tables Vol C Tables 4.2.6.8 and 6.1.1.4'
Dy Dy -0.1892 4.4098 'International Tables Vol C Tables 4.2.6.8 and 6.1.1.4'

loop_
_geom_angle_atom_site_label_1
_geom_angle_atom_site_label_2
_geom_angle_atom_site_label_3
_geom_angle
_geom_angle_site_symmetry_1
_geom_angle_site_symmetry_3
_geom_angle_publ_flag
O4 Dy1 O10 92.24(14) . . ?
O4 Dy1 O7 161.07(12) . . ?
O10 Dy1 O7 105.59(13) . . ?
O4 Dy1 O2 93.49(13) . . ?
O10 Dy1 O2 84.58(12) . . ?
O7 Dy1 O2 82.16(12) . . ?
O4 Dy1 O3 102.31(14) . . ?
O10 Dy1 O3 87.15(12) . . ?
O7 Dy1 O3 85.19(12) . . ?
O2 Dy1 O3 162.43(12) . . ?
O4 Dy1 O1 77.11(12) . . ?
O10 Dy1 O1 164.61(12) . . ?
O7 Dy1 O1 86.49(11) . . ?
O2 Dy1 O1 106.88(11) . . ?
O3 Dy1 O1 84.37(11) . . ?
O6 N1 O5 123.6(6) . . ?
O6 N1 C58 118.8(6) . . ?
O5 N1 C58 117.6(6) . . ?
O8 N2 O9 122.7(4) . . ?
O8 N2 C64 118.9(4) . . ?
O9 N2 C64 118.4(4) . . ?
O12 N3 O11 123.0(5) . . ?
O12 N3 C70 119.5(6) . . ?
O11 N3 C70 117.5(6) . . ?
P1 O1 Dy1 171.0(2) . . ?
P2 O2 Dy1 160.05(19) . . ?
P3 O3 Dy1 152.8(2) . . ?
C55 O4 Dy1 166.8(3) . . ?
C61 O7 Dy1 160.0(3) . . ?
C67 O10 Dy1 175.8(3) . . ?
O1 P1 C7 113.0(2) . . ?
O1 P1 C1 111.4(2) . . ?
C7 P1 C1 104.6(2) . . ?
O1 P1 C13 109.7(2) . . ?
C7 P1 C13 109.2(2) . . ?
C1 P1 C13 108.8(2) . . ?
O2 P2 C19 111.0(2) . . ?
O2 P2 C25 112.3(2) . . ?
C19 P2 C25 107.2(2) . . ?
O2 P2 C31 110.6(2) . . ?
C19 P2 C31 108.5(2) . . ?
C25 P2 C31 107.0(2) . . ?
O3 P3 C49 112.0(2) . . ?
O3 P3 C43 113.8(2) . . ?
C49 P3 C43 109.0(3) . . ?
O3 P3 C37 110.6(2) . . ?
C49 P3 C37 104.9(2) . . ?
C43 P3 C37 106.0(2) . . ?
C6 C1 C2 118.8(5) . . ?
C6 C1 P1 122.6(4) . . ?
C2 C1 P1 118.4(4) . . ?
C3 C2 C1 119.8(6) . . ?
C3 C2 H2 120.1 . . ?
C1 C2 H2 120.1 . . ?
C2 C3 C4 121.3(6) . . ?
C2 C3 H3 119.4 . . ?
C4 C3 H3 119.4 . . ?
C5 C4 C3 119.7(6) . . ?
C5 C4 H4 120.2 . . ?
C3 C4 H4 120.2 . . ?
C4 C5 C6 120.4(6) . . ?
C4 C5 H5 119.8 . . ?
C6 C5 H5 119.8 . . ?
C1 C6 C5 119.9(6) . . ?
C1 C6 H6 120.0 . . ?
C5 C6 H6 120.0 . . ?
C8 C7 C12 117.1(5) . . ?
C8 C7 P1 124.4(5) . . ?
C12 C7 P1 118.5(4) . . ?
C9 C8 C7 121.2(6) . . ?
C9 C8 H8 119.4 . . ?
C7 C8 H8 119.4 . . ?
C8 C9 C10 120.3(7) . . ?
C8 C9 H9 119.9 . . ?
C10 C9 H9 119.9 . . ?
C11 C10 C9 120.3(6) . . ?
C11 C10 H10 119.8 . . ?
C9 C10 H10 119.8 . . ?
C10 C11 C12 119.1(7) . . ?
C10 C11 H11 120.4 . . ?
C12 C11 H11 120.4 . . ?
C11 C12 C7 122.0(7) . . ?
C11 C12 H12 119.0 . . ?
C7 C12 H12 119.0 . . ?
C14 C13 C18 118.6(5) . . ?
C14 C13 P1 122.3(4) . . ?
C18 C13 P1 119.1(4) . . ?
C15 C14 C13 120.2(6) . . ?
C15 C14 H14 119.9 . . ?
C13 C14 H14 119.9 . . ?
C16 C15 C14 120.9(6) . . ?
C16 C15 H15 119.5 . . ?
C14 C15 H15 119.5 . . ?
C15 C16 C17 119.8(6) . . ?
C15 C16 H16 120.1 . . ?
C17 C16 H16 120.1 . . ?
C16 C17 C18 119.6(6) . . ?
C16 C17 H17 120.2 . . ?
C18 C17 H17 120.2 . . ?
C17 C18 C13 120.9(5) . . ?
C17 C18 H18 119.5 . . ?
C13 C18 H18 119.5 . . ?
C20 C19 C24 117.9(5) . . ?
C20 C19 P2 118.1(4) . . ?
C24 C19 P2 123.9(4) . . ?
C19 C20 C21 121.0(6) . . ?
C19 C20 H20 119.5 . . ?
C21 C20 H20 119.5 . . ?
C22 C21 C20 120.0(7) . . ?
C22 C21 H21 120.0 . . ?
C20 C21 H21 120.0 . . ?
C21 C22 C23 120.2(6) . . ?
C21 C22 H22 119.9 . . ?
C23 C22 H22 119.9 . . ?
C24 C23 C22 119.7(6) . . ?
C24 C23 H23 120.2 . . ?
C22 C23 H23 120.2 . . ?
C23 C24 C19 121.2(6) . . ?
C23 C24 H24 119.4 . . ?
C19 C24 H24 119.4 . . ?
C30 C25 C26 117.1(5) . . ?
C30 C25 P2 119.2(4) . . ?
C26 C25 P2 123.7(4) . . ?
C27 C26 C25 122.1(6) . . ?
C27 C26 H26 118.9 . . ?
C25 C26 H26 118.9 . . ?
C26 C27 C28 118.7(6) . . ?
C26 C27 H27 120.7 . . ?
C28 C27 H27 120.7 . . ?
C29 C28 C27 121.6(6) . . ?
C29 C28 H28 119.2 . . ?
C27 C28 H28 119.2 . . ?
C28 C29 C30 119.8(6) . . ?
C28 C29 H29 120.1 . . ?
C30 C29 H29 120.1 . . ?
C25 C30 C29 120.7(5) . . ?
C25 C30 H30 119.6 . . ?
C29 C30 H30 119.6 . . ?
C36 C31 C32 118.8(5) . . ?
C36 C31 P2 118.8(4) . . ?
C32 C31 P2 122.3(4) . . ?
C33 C32 C31 120.6(6) . . ?
C33 C32 H32 119.7 . . ?
C31 C32 H32 119.7 . . ?
C34 C33 C32 120.2(6) . . ?
C34 C33 H33 119.9 . . ?
C32 C33 H33 119.9 . . ?
C33 C34 C35 120.0(6) . . ?
C33 C34 H34 120.0 . . ?
C35 C34 H34 120.0 . . ?
C34 C35 C36 120.5(6) . . ?
C34 C35 H35 119.7 . . ?
C36 C35 H35 119.7 . . ?
C31 C36 C35 119.8(6) . . ?
C31 C36 H36 120.1 . . ?
C35 C36 H36 120.1 . . ?
C42 C37 C38 118.6(5) . . ?
C42 C37 P3 121.9(4) . . ?
C38 C37 P3 119.2(4) . . ?
C37 C38 C39 120.1(5) . . ?
C37 C38 H38 120.0 . . ?
C39 C38 H38 120.0 . . ?
C40 C39 C38 120.1(7) . . ?
C40 C39 H39 119.9 . . ?
C38 C39 H39 119.9 . . ?
C39 C40 C41 119.8(6) . . ?
C39 C40 H40 120.1 . . ?
C41 C40 H40 120.1 . . ?
C42 C41 C40 120.5(6) . . ?
C42 C41 H41 119.8 . . ?
C40 C41 H41 119.8 . . ?
C41 C42 C37 120.9(6) . . ?
C41 C42 H42 119.5 . . ?
C37 C42 H42 119.5 . . ?
C48 C43 C44 119.6(5) . . ?
C48 C43 P3 120.4(5) . . ?
C44 C43 P3 120.0(5) . . ?
C45 C44 C43 119.1(7) . . ?
C45 C44 H44 120.5 . . ?
C43 C44 H44 120.5 . . ?
C46 C45 C44 120.3(7) . . ?
C46 C45 H45 119.9 . . ?
C44 C45 H45 119.9 . . ?
C47 C46 C45 120.4(7) . . ?
C47 C46 H46 119.8 . . ?
C45 C46 H46 119.8 . . ?
C46 C47 C48 120.2(7) . . ?
C46 C47 H47 119.9 . . ?
C48 C47 H47 119.9 . . ?
C47 C48 C43 120.4(7) . . ?
C47 C48 H48 119.8 . . ?
C43 C48 H48 119.8 . . ?
C54 C49 C50 118.1(5) . . ?
C54 C49 P3 119.1(4) . . ?
C50 C49 P3 122.6(4) . . ?
C51 C50 C49 120.9(6) . . ?
C51 C50 H50 119.5 . . ?
C49 C50 H50 119.5 . . ?
C52 C51 C50 120.6(7) . . ?
C52 C51 H51 119.7 . . ?
C50 C51 H51 119.7 . . ?
C51 C52 C53 119.6(7) . . ?
C51 C52 H52 120.2 . . ?
C53 C52 H52 120.2 . . ?
C52 C53 C54 120.8(7) . . ?
C52 C53 H53 119.6 . . ?
C54 C53 H53 119.6 . . ?
C53 C54 C49 120.0(6) . . ?
C53 C54 H54 120.0 . . ?
C49 C54 H54 120.0 . . ?
O4 C55 C60 122.9(5) . . ?
O4 C55 C56 122.8(5) . . ?
C60 C55 C56 114.3(5) . . ?
C57 C56 C55 122.3(5) . . ?
C57 C56 Cl1 119.9(4) . . ?
C55 C56 Cl1 117.8(4) . . ?
C56 C57 C58 120.3(5) . . ?
C56 C57 H57 119.9 . . ?
C58 C57 H57 119.9 . . ?
C59 C58 C57 120.5(5) . . ?
C59 C58 N1 120.5(6) . . ?
C57 C58 N1 119.1(5) . . ?
C60 C59 C58 118.7(5) . . ?
C60 C59 H59 120.7 . . ?
C58 C59 H59 120.7 . . ?
C59 C60 C55 123.9(5) . . ?
C59 C60 Cl2 118.8(4) . . ?
C55 C60 Cl2 117.3(4) . . ?
O7 C61 C66 122.8(4) . . ?
O7 C61 C62 123.1(4) . . ?
C66 C61 C62 114.1(4) . . ?
C63 C62 C61 123.2(4) . . ?
C63 C62 Cl3 118.3(3) . . ?
C61 C62 Cl3 118.5(4) . . ?
C62 C63 C64 119.2(4) . . ?
C62 C63 H63 120.4 . . ?
C64 C63 H63 120.4 . . ?
C63 C64 C65 121.1(4) . . ?
C63 C64 N2 118.9(4) . . ?
C65 C64 N2 120.0(4) . . ?
C66 C65 C64 118.5(4) . . ?
C66 C65 H65 120.8 . . ?
C64 C65 H65 120.8 . . ?
C65 C66 C61 123.8(4) . . ?
C65 C66 Cl4 118.5(4) . . ?
C61 C66 Cl4 117.5(4) . . ?
O10 C67 C68 123.8(5) . . ?
O10 C67 C72 122.2(5) . . ?
C68 C67 C72 114.1(4) . . ?
C69 C68 C67 123.3(5) . . ?
C69 C68 Cl5 119.9(5) . . ?
C67 C68 Cl5 116.8(4) . . ?
C70 C69 C68 119.3(5) . . ?
C70 C69 H69 120.4 . . ?
C68 C69 H69 120.4 . . ?
C69 C70 C71 121.4(5) . . ?
C69 C70 N3 119.6(5) . . ?
C71 C70 N3 118.9(6) . . ?
C72 C71 C70 119.0(6) . . ?
C72 C71 H71 120.5 . . ?
C70 C71 H71 120.5 . . ?
C71 C72 C67 123.0(5) . . ?
C71 C72 Cl6 118.3(5) . . ?
C67 C72 Cl6 118.7(4) . . ?

loop_
_geom_bond_atom_site_label_1
_geom_bond_atom_site_label_2
_geom_bond_distance
_geom_bond_site_symmetry_2
_geom_bond_publ_flag
Dy1 O4 2.195(4) . ?
Dy1 O10 2.197(3) . ?
Dy1 O7 2.230(3) . ?
Dy1 O2 2.281(3) . ?
Dy1 O3 2.284(3) . ?
Dy1 O1 2.303(3) . ?
Cl1 C56 1.728(5) . ?
Cl2 C60 1.738(5) . ?
Cl3 C62 1.718(4) . ?
Cl4 C66 1.735(5) . ?
Cl5 C68 1.731(6) . ?
Cl6 C72 1.715(5) . ?
N1 O6 1.204(6) . ?
N1 O5 1.216(6) . ?
N1 C58 1.432(7) . ?
N2 O8 1.215(5) . ?
N2 O9 1.233(5) . ?
N2 C64 1.450(6) . ?
N3 O12 1.213(6) . ?
N3 O11 1.227(6) . ?
N3 C70 1.453(7) . ?
O1 P1 1.497(3) . ?
O2 P2 1.497(3) . ?
O3 P3 1.501(3) . ?
O4 C55 1.285(6) . ?
O7 C61 1.278(5) . ?
O10 C67 1.288(5) . ?
P1 C7 1.789(5) . ?
P1 C1 1.796(5) . ?
P1 C13 1.799(5) . ?
P2 C19 1.784(5) . ?
P2 C25 1.789(5) . ?
P2 C31 1.794(5) . ?
P3 C49 1.781(5) . ?
P3 C43 1.788(5) . ?
P3 C37 1.793(5) . ?
C1 C6 1.384(7) . ?
C1 C2 1.379(7) . ?
C2 C3 1.359(8) . ?
C2 H2 0.9300 . ?
C3 C4 1.365(9) . ?
C3 H3 0.9300 . ?
C4 C5 1.348(9) . ?
C4 H4 0.9300 . ?
C5 C6 1.379(8) . ?
C5 H5 0.9300 . ?
C6 H6 0.9300 . ?
C7 C8 1.368(7) . ?
C7 C12 1.377(8) . ?
C8 C9 1.365(8) . ?
C8 H8 0.9300 . ?
C9 C10 1.357(10) . ?
C9 H9 0.9300 . ?
C10 C11 1.352(10) . ?
C10 H10 0.9300 . ?
C11 C12 1.371(8) . ?
C11 H11 0.9300 . ?
C12 H12 0.9300 . ?
C13 C14 1.388(7) . ?
C13 C18 1.381(7) . ?
C14 C15 1.368(8) . ?
C14 H14 0.9300 . ?
C15 C16 1.363(8) . ?
C15 H15 0.9300 . ?
C16 C17 1.380(8) . ?
C16 H16 0.9300 . ?
C17 C18 1.376(8) . ?
C17 H17 0.9300 . ?
C18 H18 0.9300 . ?
C19 C20 1.382(7) . ?
C19 C24 1.384(7) . ?
C20 C21 1.380(8) . ?
C20 H20 0.9300 . ?
C21 C22 1.357(9) . ?
C21 H21 0.9300 . ?
C22 C23 1.378(9) . ?
C22 H22 0.9300 . ?
C23 C24 1.371(8) . ?
C23 H23 0.9300 . ?
C24 H24 0.9300 . ?
C25 C30 1.389(7) . ?
C25 C26 1.403(7) . ?
C26 C27 1.361(8) . ?
C26 H26 0.9300 . ?
C27 C28 1.369(8) . ?
C27 H27 0.9300 . ?
C28 C29 1.359(8) . ?
C28 H28 0.9300 . ?
C29 C30 1.380(7) . ?
C29 H29 0.9300 . ?
C30 H30 0.9300 . ?
C31 C36 1.376(7) . ?
C31 C32 1.385(7) . ?
C32 C33 1.380(7) . ?
C32 H32 0.9300 . ?
C33 C34 1.356(9) . ?
C33 H33 0.9300 . ?
C34 C35 1.367(9) . ?
C34 H34 0.9300 . ?
C35 C36 1.390(7) . ?
C35 H35 0.9300 . ?
C36 H36 0.9300 . ?
C37 C42 1.371(7) . ?
C37 C38 1.375(7) . ?
C38 C39 1.383(8) . ?
C38 H38 0.9300 . ?
C39 C40 1.363(9) . ?
C39 H39 0.9300 . ?
C40 C41 1.355(9) . ?
C40 H40 0.9300 . ?
C41 C42 1.365(8) . ?
C41 H41 0.9300 . ?
C42 H42 0.9300 . ?
C43 C48 1.386(8) . ?
C43 C44 1.379(8) . ?
C44 C45 1.394(8) . ?
C44 H44 0.9300 . ?
C45 C46 1.371(10) . ?
C45 H45 0.9300 . ?
C46 C47 1.357(10) . ?
C46 H46 0.9300 . ?
C47 C48 1.372(8) . ?
C47 H47 0.9300 . ?
C48 H48 0.9300 . ?
C49 C54 1.391(7) . ?
C49 C50 1.389(7) . ?
C50 C51 1.363(8) . ?
C50 H50 0.9300 . ?
C51 C52 1.360(10) . ?
C51 H51 0.9300 . ?
C52 C53 1.371(10) . ?
C52 H52 0.9300 . ?
C53 C54 1.373(10) . ?
C53 H53 0.9300 . ?
C54 H54 0.9300 . ?
C55 C60 1.410(7) . ?
C55 C56 1.426(7) . ?
C56 C57 1.354(7) . ?
C57 C58 1.378(7) . ?
C57 H57 0.9300 . ?
C58 C59 1.382(7) . ?
C59 C60 1.362(7) . ?
C59 H59 0.9300 . ?
C61 C66 1.413(6) . ?
C61 C62 1.424(6) . ?
C62 C63 1.359(6) . ?
C63 C64 1.374(6) . ?
C63 H63 0.9300 . ?
C64 C65 1.392(6) . ?
C65 C66 1.359(6) . ?
C65 H65 0.9300 . ?
C67 C68 1.400(7) . ?
C67 C72 1.423(7) . ?
C68 C69 1.374(7) . ?
C69 C70 1.359(8) . ?
C69 H69 0.9300 . ?
C70 C71 1.366(7) . ?
C71 C72 1.370(7) . ?
C71 H71 0.9300 . ?

loop_
_geom_torsion_atom_site_label_1
_geom_torsion_atom_site_label_2
_geom_torsion_atom_site_label_3
_geom_torsion_atom_site_label_4
_geom_torsion
_geom_torsion_site_symmetry_1
_geom_torsion_site_symmetry_2
_geom_torsion_site_symmetry_3
_geom_torsion_site_symmetry_4
_geom_torsion_publ_flag
Dy1 O2 P2 C19 -33.1(7) . . . . ?
Dy1 O2 P2 C25 86.9(6) . . . . ?
Dy1 O2 P2 C31 -153.6(6) . . . . ?
Dy1 O3 P3 C49 -97.3(5) . . . . ?
Dy1 O3 P3 C43 26.9(6) . . . . ?
Dy1 O3 P3 C37 146.1(4) . . . . ?
O1 P1 C1 C6 174.6(5) . . . . ?
C7 P1 C1 C6 52.3(6) . . . . ?
C13 P1 C1 C6 -64.3(6) . . . . ?
O1 P1 C1 C2 -1.0(6) . . . . ?
C7 P1 C1 C2 -123.4(5) . . . . ?
C13 P1 C1 C2 120.0(5) . . . . ?
C6 C1 C2 C3 2.5(10) . . . . ?
P1 C1 C2 C3 178.3(6) . . . . ?
C1 C2 C3 C4 -0.3(12) . . . . ?
C2 C3 C4 C5 -1.3(12) . . . . ?
C3 C4 C5 C6 0.6(12) . . . . ?
C2 C1 C6 C5 -3.1(10) . . . . ?
P1 C1 C6 C5 -178.8(5) . . . . ?
C4 C5 C6 C1 1.6(12) . . . . ?
O1 P1 C7 C8 109.2(5) . . . . ?
C1 P1 C7 C8 -129.5(5) . . . . ?
C13 P1 C7 C8 -13.2(5) . . . . ?
O1 P1 C7 C12 -69.5(5) . . . . ?
C1 P1 C7 C12 51.8(5) . . . . ?
C13 P1 C7 C12 168.1(4) . . . . ?
C12 C7 C8 C9 0.2(8) . . . . ?
P1 C7 C8 C9 -178.5(4) . . . . ?
C7 C8 C9 C10 -0.6(10) . . . . ?
C8 C9 C10 C11 0.4(11) . . . . ?
C9 C10 C11 C12 0.1(12) . . . . ?
C10 C11 C12 C7 -0.5(11) . . . . ?
C8 C7 C12 C11 0.3(9) . . . . ?
P1 C7 C12 C11 179.1(6) . . . . ?
O1 P1 C13 C14 174.0(4) . . . . ?
C7 P1 C13 C14 -61.7(5) . . . . ?
C1 P1 C13 C14 51.9(5) . . . . ?
O1 P1 C13 C18 -5.7(5) . . . . ?
C7 P1 C13 C18 118.6(4) . . . . ?
C1 P1 C13 C18 -127.8(4) . . . . ?
C18 C13 C14 C15 0.9(8) . . . . ?
P1 C13 C14 C15 -178.8(5) . . . . ?
C13 C14 C15 C16 -0.7(9) . . . . ?
C14 C15 C16 C17 0.0(10) . . . . ?
C15 C16 C17 C18 0.4(9) . . . . ?
C16 C17 C18 C13 -0.1(9) . . . . ?
C14 C13 C18 C17 -0.5(8) . . . . ?
P1 C13 C18 C17 179.2(4) . . . . ?
O2 P2 C19 C20 -49.5(5) . . . . ?
C25 P2 C19 C20 -172.5(4) . . . . ?
C31 P2 C19 C20 72.2(5) . . . . ?
O2 P2 C19 C24 127.9(5) . . . . ?
C25 P2 C19 C24 4.9(5) . . . . ?
C31 P2 C19 C24 -110.4(5) . . . . ?
C24 C19 C20 C21 0.7(8) . . . . ?
P2 C19 C20 C21 178.2(4) . . . . ?
C19 C20 C21 C22 -0.8(9) . . . . ?
C20 C21 C22 C23 -0.3(10) . . . . ?
C21 C22 C23 C24 1.5(11) . . . . ?
C22 C23 C24 C19 -1.6(11) . . . . ?
C20 C19 C24 C23 0.6(9) . . . . ?
P2 C19 C24 C23 -176.9(5) . . . . ?
O2 P2 C25 C30 -30.3(5) . . . . ?
C19 P2 C25 C30 92.0(4) . . . . ?
C31 P2 C25 C30 -151.8(4) . . . . ?
O2 P2 C25 C26 153.1(4) . . . . ?
C19 P2 C25 C26 -84.7(5) . . . . ?
C31 P2 C25 C26 31.5(5) . . . . ?
C30 C25 C26 C27 -0.6(8) . . . . ?
P2 C25 C26 C27 176.1(5) . . . . ?
C25 C26 C27 C28 1.0(10) . . . . ?
C26 C27 C28 C29 -0.7(10) . . . . ?
C27 C28 C29 C30 0.1(10) . . . . ?
C26 C25 C30 C29 0.1(8) . . . . ?
P2 C25 C30 C29 -176.8(4) . . . . ?
C28 C29 C30 C25 0.2(9) . . . . ?
O2 P2 C31 C36 -19.5(5) . . . . ?
C19 P2 C31 C36 -141.5(4) . . . . ?
C25 P2 C31 C36 103.1(5) . . . . ?
O2 P2 C31 C32 162.8(4) . . . . ?
C19 P2 C31 C32 40.8(5) . . . . ?
C25 P2 C31 C32 -74.6(5) . . . . ?
C36 C31 C32 C33 -2.7(9) . . . . ?
P2 C31 C32 C33 175.0(4) . . . . ?
C31 C32 C33 C34 2.5(10) . . . . ?
C32 C33 C34 C35 -2.1(11) . . . . ?
C33 C34 C35 C36 1.9(11) . . . . ?
C32 C31 C36 C35 2.5(9) . . . . ?
P2 C31 C36 C35 -175.3(5) . . . . ?
C34 C35 C36 C31 -2.1(10) . . . . ?
O3 P3 C37 C42 -170.3(4) . . . . ?
C49 P3 C37 C42 68.7(5) . . . . ?
C43 P3 C37 C42 -46.6(5) . . . . ?
O3 P3 C37 C38 15.6(5) . . . . ?
C49 P3 C37 C38 -105.3(5) . . . . ?
C43 P3 C37 C38 139.4(4) . . . . ?
C42 C37 C38 C39 1.7(8) . . . . ?
P3 C37 C38 C39 176.0(5) . . . . ?
C37 C38 C39 C40 -0.6(10) . . . . ?
C38 C39 C40 C41 -0.4(11) . . . . ?
C39 C40 C41 C42 0.2(11) . . . . ?
C40 C41 C42 C37 1.0(10) . . . . ?
C38 C37 C42 C41 -2.0(9) . . . . ?
P3 C37 C42 C41 -176.0(5) . . . . ?
O3 P3 C43 C48 -98.2(5) . . . . ?
C49 P3 C43 C48 27.6(5) . . . . ?
C37 P3 C43 C48 140.1(4) . . . . ?
O3 P3 C43 C44 80.0(5) . . . . ?
C49 P3 C43 C44 -154.2(4) . . . . ?
C37 P3 C43 C44 -41.7(5) . . . . ?
C48 C43 C44 C45 -0.9(8) . . . . ?
P3 C43 C44 C45 -179.1(4) . . . . ?
C43 C44 C45 C46 -0.4(9) . . . . ?
C44 C45 C46 C47 1.4(11) . . . . ?
C45 C46 C47 C48 -1.1(11) . . . . ?
C46 C47 C48 C43 -0.2(10) . . . . ?
C44 C43 C48 C47 1.2(9) . . . . ?
P3 C43 C48 C47 179.4(5) . . . . ?
O3 P3 C49 C54 -15.4(6) . . . . ?
C43 P3 C49 C54 -142.2(5) . . . . ?
C37 P3 C49 C54 104.6(5) . . . . ?
O3 P3 C49 C50 169.7(4) . . . . ?
C43 P3 C49 C50 42.9(5) . . . . ?
C37 P3 C49 C50 -70.3(5) . . . . ?
C54 C49 C50 C51 0.5(9) . . . . ?
P3 C49 C50 C51 175.5(5) . . . . ?
C49 C50 C51 C52 1.0(11) . . . . ?
C50 C51 C52 C53 -1.9(14) . . . . ?
C51 C52 C53 C54 1.4(15) . . . . ?
C52 C53 C54 C49 0.1(14) . . . . ?
C50 C49 C54 C53 -1.1(10) . . . . ?
P3 C49 C54 C53 -176.2(6) . . . . ?
Dy1 O4 C55 C60 108.2(16) . . . . ?
Dy1 O4 C55 C56 -70.0(18) . . . . ?
O4 C55 C56 C57 176.0(5) . . . . ?
C60 C55 C56 C57 -2.4(7) . . . . ?
O4 C55 C56 Cl1 -3.2(7) . . . . ?
C60 C55 C56 Cl1 178.4(4) . . . . ?
C55 C56 C57 C58 0.0(8) . . . . ?
Cl1 C56 C57 C58 179.2(4) . . . . ?
C56 C57 C58 C59 2.3(8) . . . . ?
C56 C57 C58 N1 -177.8(5) . . . . ?
O6 N1 C58 C59 -179.5(5) . . . . ?
O5 N1 C58 C59 -1.1(8) . . . . ?
O6 N1 C58 C57 0.6(8) . . . . ?
O5 N1 C58 C57 179.0(5) . . . . ?
C57 C58 C59 C60 -2.0(7) . . . . ?
N1 C58 C59 C60 178.1(5) . . . . ?
C58 C59 C60 C55 -0.6(7) . . . . ?
C58 C59 C60 Cl2 179.9(4) . . . . ?
O4 C55 C60 C59 -175.7(5) . . . . ?
C56 C55 C60 C59 2.7(7) . . . . ?
O4 C55 C60 Cl2 3.8(6) . . . . ?
C56 C55 C60 Cl2 -177.8(3) . . . . ?
Dy1 O7 C61 C66 156.1(7) . . . . ?
Dy1 O7 C61 C62 -23.6(12) . . . . ?
O7 C61 C62 C63 -179.5(5) . . . . ?
C66 C61 C62 C63 0.8(7) . . . . ?
O7 C61 C62 Cl3 1.9(7) . . . . ?
C66 C61 C62 Cl3 -177.8(4) . . . . ?
C61 C62 C63 C64 0.1(8) . . . . ?
Cl3 C62 C63 C64 178.7(4) . . . . ?
C62 C63 C64 C65 -1.3(8) . . . . ?
C62 C63 C64 N2 178.8(4) . . . . ?
O8 N2 C64 C63 -3.1(7) . . . . ?
O9 N2 C64 C63 178.1(5) . . . . ?
O8 N2 C64 C65 177.0(5) . . . . ?
O9 N2 C64 C65 -1.8(7) . . . . ?
C63 C64 C65 C66 1.4(8) . . . . ?
N2 C64 C65 C66 -178.7(4) . . . . ?
C64 C65 C66 C61 -0.4(8) . . . . ?
C64 C65 C66 Cl4 -176.2(4) . . . . ?
O7 C61 C66 C65 179.6(5) . . . . ?
C62 C61 C66 C65 -0.7(7) . . . . ?
O7 C61 C66 Cl4 -4.5(7) . . . . ?
C62 C61 C66 Cl4 175.2(4) . . . . ?
O10 C67 C68 C69 -179.1(5) . . . . ?
C72 C67 C68 C69 1.0(7) . . . . ?
O10 C67 C68 Cl5 0.1(7) . . . . ?
C72 C67 C68 Cl5 -179.7(4) . . . . ?
C67 C68 C69 C70 0.1(8) . . . . ?
Cl5 C68 C69 C70 -179.2(4) . . . . ?
C68 C69 C70 C71 -1.0(8) . . . . ?
C68 C69 C70 N3 178.1(5) . . . . ?
O12 N3 C70 C69 176.9(6) . . . . ?
O11 N3 C70 C69 -2.5(8) . . . . ?
O12 N3 C70 C71 -3.9(8) . . . . ?
O11 N3 C70 C71 176.6(5) . . . . ?
C69 C70 C71 C72 0.7(8) . . . . ?
N3 C70 C71 C72 -178.4(5) . . . . ?
C70 C71 C72 C67 0.5(8) . . . . ?
C70 C71 C72 Cl6 -179.2(4) . . . . ?
O10 C67 C72 C71 178.8(5) . . . . ?
C68 C67 C72 C71 -1.3(7) . . . . ?
O10 C67 C72 Cl6 -1.4(7) . . . . ?
C68 C67 C72 Cl6 178.4(4) . . . . ?
